data_7161197
loop_
_publ_author_name
'Bhedi, Dharmveer'
'Thirumoorthi, Ramalingam'

_publ_section_title
;
 Temperature-Directed in situ Generation of Fluorobenzyl Radicals:
 Utilization for the Complete Fluorobenzylation of Tri-, and
 Tetramethylbenzenes
;
_journal_name_full 'Organic &amp; Biomolecular Chemistry'
_journal_paper_doi 10.1039/D5OB01908G
_journal_year 2026
_chemical_formula_moiety 'C24 H24 F2'
_chemical_formula_sum 'C24 H24 F2'
_chemical_formula_weight 350.43
_space_group_crystal_system monoclinic
_space_group_IT_number 14
_space_group_name_Hall '-P 2ybc'
_space_group_name_H-M_alt 'P 1 21/c 1'
_atom_sites_solution_hydrogens geom
_audit_creation_method SHELXL-2016/4
_audit_update_record
;
2025-11-13 deposited with the CCDC.	2026-06-04 downloaded from the CCDC.
;
_cell_angle_alpha 90
_cell_angle_beta 90.550(3)
_cell_angle_gamma 90
_cell_formula_units_Z 2
_cell_length_a 8.8779(3)
_cell_length_b 12.2668(4)
_cell_length_c 8.1970(3)
_cell_measurement_reflns_used 2074
_cell_measurement_temperature 100(2)
_cell_measurement_theta_max 51.5720
_cell_measurement_theta_min 4.9450
_cell_volume 892.64(5)
_computing_cell_refinement 'CrysAlisPro 1.171.43.108a (Rigaku OD, 2024)'
_computing_data_collection 'CrysAlisPro 1.171.43.108a (Rigaku OD, 2024)'
_computing_data_reduction 'CrysAlisPro 1.171.43.108a (Rigaku OD, 2024)'
_computing_structure_refinement 'SHELXL-2016/4 (Sheldrick, 2016)'
_computing_structure_solution 'SHELXT 2014/4 (Sheldrick, 2014)'
_diffrn_ambient_temperature 100(2)
_diffrn_measured_fraction_theta_full 0.981
_diffrn_measured_fraction_theta_max 0.981
_diffrn_measurement_device_type 'XtaLAB Synergy, Dualflex, HyPix'
_diffrn_radiation_type CuK\a
_diffrn_radiation_wavelength 1.54184
_diffrn_reflns_av_R_equivalents 0.0163
_diffrn_reflns_av_unetI/netI 0.0188
_diffrn_reflns_Laue_measured_fraction_full 0.981
_diffrn_reflns_Laue_measured_fraction_max 0.981
_diffrn_reflns_limit_h_max 9
_diffrn_reflns_limit_h_min -9
_diffrn_reflns_limit_k_max 12
_diffrn_reflns_limit_k_min -11
_diffrn_reflns_limit_l_max 8
_diffrn_reflns_limit_l_min -8
_diffrn_reflns_number 2657
_diffrn_reflns_point_group_measured_fraction_full 0.981
_diffrn_reflns_point_group_measured_fraction_max 0.981
_diffrn_reflns_theta_full 51.626
_diffrn_reflns_theta_max 51.626
_diffrn_reflns_theta_min 4.982
_diffrn_source 'micro-focus sealed X-ray tube'
_exptl_absorpt_coefficient_mu 0.710
_exptl_absorpt_correction_T_max 0.907
_exptl_absorpt_correction_T_min 0.883
_exptl_absorpt_correction_type multi-scan
_exptl_absorpt_process_details
;
CrysAlisPro 1.171.43.108a (Rigaku Oxford Diffraction, 2024)
Empirical absorption correction using spherical harmonics,
implemented in SCALE3 ABSPACK scaling algorithm.
;
_exptl_crystal_colour Colorless
_exptl_crystal_density_diffrn 1.304
_exptl_crystal_description Needle
_exptl_crystal_F_000 372
_exptl_crystal_size_max 0.180
_exptl_crystal_size_mid 0.150
_exptl_crystal_size_min 0.140
_refine_diff_density_max 0.127
_refine_diff_density_min -0.179
_refine_diff_density_rms 0.032
_refine_ls_extinction_coef 0.0060(9)
_refine_ls_extinction_expression Fc^*^=kFc[1+0.001xFc^2^\l^3^/sin(2\q)]^-1/4^
_refine_ls_extinction_method 'SHELXL-2016/4 (Sheldrick 2016)'
_refine_ls_goodness_of_fit_ref 1.053
_refine_ls_hydrogen_treatment constr
_refine_ls_matrix_type full
_refine_ls_number_parameters 121
_refine_ls_number_reflns 968
_refine_ls_number_restraints 0
_refine_ls_restrained_S_all 1.053
_refine_ls_R_factor_all 0.0317
_refine_ls_R_factor_gt 0.0305
_refine_ls_shift/su_max 0.000
_refine_ls_shift/su_mean 0.000
_refine_ls_structure_factor_coef Fsqd
_refine_ls_weighting_details 'w=1/[\s^2^(Fo^2^)+(0.0436P)^2^+0.3207P] where P=(Fo^2^+2Fc^2^)/3'
_refine_ls_weighting_scheme calc
_refine_ls_wR_factor_gt 0.0774
_refine_ls_wR_factor_ref 0.0784
_reflns_Friedel_coverage 0.000
_reflns_number_gt 919
_reflns_number_total 968
_reflns_threshold_expression 'I > 2\s(I)'
_cod_data_source_file d5ob01908g2.cif
_cod_data_source_block 3da
_cod_original_sg_symbol_H-M 'P 21/c'
_cod_database_code 7161197
_shelx_shelxl_version_number 2016/4
_shelx_space_group_comment
;
The symmetry employed for this shelxl refinement is uniquely defined
by the following loop, which should always be used as a source of
symmetry information in preference to the above space-group names.
They are only intended as comments.
;
_shelx_estimated_absorpt_t_min 0.883
_shelx_estimated_absorpt_t_max 0.907

loop_
_space_group_symop_operation_xyz
'x, y, z'
'-x, y+1/2, -z+1/2'
'-x, -y, -z'
'x, -y-1/2, z-1/2'

loop_
_atom_site_label
_atom_site_type_symbol
_atom_site_fract_x
_atom_site_fract_y
_atom_site_fract_z
_atom_site_U_iso_or_equiv
_atom_site_adp_type
_atom_site_occupancy
_atom_site_site_symmetry_order
_atom_site_calc_flag
_atom_site_refinement_flags_posn
_atom_site_refinement_flags_adp
_atom_site_refinement_flags_occupancy
_atom_site_disorder_assembly
_atom_site_disorder_group
C1 C 0.78295(18) 0.42614(13) 0.86014(19) 0.0211(5) Uani 1 1 d . . . . .
H1A H 0.865931 0.469819 0.908308 0.025 Uiso 1 1 calc R U . . .
H1B H 0.798892 0.349377 0.893329 0.025 Uiso 1 1 calc R U . . .
C2 C 0.63518(17) 0.46538(13) 0.93110(18) 0.0180(4) Uani 1 1 d . . . . .
C3 C 0.51455(18) 0.39231(13) 0.94422(19) 0.0188(5) Uani 1 1 d . . . . .
C4 C 0.62059(17) 0.57357(12) 0.98358(19) 0.0183(5) Uani 1 1 d . . . . .
C5 C 0.5283(2) 0.27715(13) 0.8789(2) 0.0254(5) Uani 1 1 d . . . . .
H5A H 0.560338 0.228236 0.967109 0.038 Uiso 1 1 calc R U . . .
H5B H 0.602897 0.275591 0.791569 0.038 Uiso 1 1 calc R U . . .
H5C H 0.430432 0.253181 0.835646 0.038 Uiso 1 1 calc R U . . .
C6 C 0.74920(19) 0.65331(14) 0.9632(2) 0.0266(5) Uani 1 1 d . . . . .
H6A H 0.815094 0.650494 1.059746 0.040 Uiso 1 1 calc R U . . .
H6B H 0.708767 0.727192 0.950559 0.040 Uiso 1 1 calc R U . . .
H6C H 0.806991 0.633847 0.866222 0.040 Uiso 1 1 calc R U . . .
C7 C 0.79259(17) 0.43308(12) 0.67610(19) 0.0177(4) Uani 1 1 d . . . . .
C8 C 0.90225(17) 0.37580(13) 0.5929(2) 0.0200(5) Uani 1 1 d . . . . .
C9 C 0.91958(18) 0.37738(13) 0.4271(2) 0.0228(5) Uani 1 1 d . . . . .
H9 H 0.996035 0.335571 0.376262 0.027 Uiso 1 1 calc R U . . .
C10 C 0.8224(2) 0.44166(14) 0.3357(2) 0.0259(5) Uani 1 1 d . . . . .
H10 H 0.831415 0.444342 0.220372 0.031 Uiso 1 1 calc R U . . .
C11 C 0.71236(19) 0.50196(14) 0.4123(2) 0.0253(5) Uani 1 1 d . . . . .
H11 H 0.646621 0.546883 0.349652 0.030 Uiso 1 1 calc R U . . .
C12 C 0.69750(18) 0.49717(13) 0.5801(2) 0.0215(5) Uani 1 1 d . . . . .
H12 H 0.620636 0.538569 0.630905 0.026 Uiso 1 1 calc R U . . .
F1 F 1.00025(10) 0.31365(7) 0.68265(11) 0.0295(4) Uani 1 1 d . . . . .

loop_
_atom_site_aniso_label
_atom_site_aniso_U_11
_atom_site_aniso_U_22
_atom_site_aniso_U_33
_atom_site_aniso_U_23
_atom_site_aniso_U_13
_atom_site_aniso_U_12
C1 0.0197(10) 0.0240(10) 0.0196(10) 0.0023(7) 0.0005(7) 0.0019(7)
C2 0.0195(10) 0.0223(10) 0.0122(9) 0.0026(7) -0.0015(7) 0.0023(8)
C3 0.0231(10) 0.0183(10) 0.0151(10) 0.0015(7) -0.0021(7) 0.0007(8)
C4 0.0195(10) 0.0211(10) 0.0142(9) 0.0031(7) -0.0020(7) -0.0028(8)
C5 0.0293(11) 0.0218(10) 0.0251(10) -0.0011(8) 0.0011(8) 0.0014(8)
C6 0.0274(11) 0.0264(10) 0.0261(10) -0.0008(8) 0.0009(8) -0.0024(8)
C7 0.0170(10) 0.0171(9) 0.0191(10) -0.0006(7) 0.0027(8) -0.0025(7)
C8 0.0199(10) 0.0156(9) 0.0244(11) 0.0047(7) -0.0015(8) -0.0002(8)
C9 0.0260(10) 0.0197(10) 0.0230(11) -0.0043(8) 0.0074(8) -0.0048(8)
C10 0.0300(11) 0.0305(11) 0.0173(10) -0.0008(8) 0.0012(8) -0.0106(9)
C11 0.0233(10) 0.0290(10) 0.0234(11) 0.0067(8) -0.0037(8) -0.0035(8)
C12 0.0192(10) 0.0216(9) 0.0238(11) 0.0011(8) 0.0014(8) 0.0003(8)
F1 0.0298(6) 0.0286(6) 0.0302(6) 0.0079(4) 0.0072(5) 0.0104(4)

loop_
_atom_type_symbol
_atom_type_description
_atom_type_scat_dispersion_real
_atom_type_scat_dispersion_imag
_atom_type_scat_source
C C 0.0181 0.0091 'International Tables Vol C Tables 4.2.6.8 and 6.1.1.4'
H H 0.0000 0.0000 'International Tables Vol C Tables 4.2.6.8 and 6.1.1.4'
F F 0.0727 0.0534 'International Tables Vol C Tables 4.2.6.8 and 6.1.1.4'

loop_
_geom_angle_atom_site_label_1
_geom_angle_atom_site_label_2
_geom_angle_atom_site_label_3
_geom_angle
_geom_angle_site_symmetry_1
_geom_angle_site_symmetry_3
_geom_angle_publ_flag
C7 C1 C2 114.90(13) . . ?
C7 C1 H1A 108.5 . . ?
C2 C1 H1A 108.5 . . ?
C7 C1 H1B 108.5 . . ?
C2 C1 H1B 108.5 . . ?
H1A C1 H1B 107.5 . . ?
C3 C2 C4 120.61(14) . . ?
C3 C2 C1 119.36(14) . . ?
C4 C2 C1 120.03(14) . . ?
C2 C3 C4 119.84(14) . 3_667 ?
C2 C3 C5 120.32(14) . . ?
C4 C3 C5 119.84(14) 3_667 . ?
C2 C4 C3 119.52(14) . 3_667 ?
C2 C4 C6 120.39(14) . . ?
C3 C4 C6 120.09(14) 3_667 . ?
C3 C5 H5A 109.5 . . ?
C3 C5 H5B 109.5 . . ?
H5A C5 H5B 109.5 . . ?
C3 C5 H5C 109.5 . . ?
H5A C5 H5C 109.5 . . ?
H5B C5 H5C 109.5 . . ?
C4 C6 H6A 109.5 . . ?
C4 C6 H6B 109.5 . . ?
H6A C6 H6B 109.5 . . ?
C4 C6 H6C 109.5 . . ?
H6A C6 H6C 109.5 . . ?
H6B C6 H6C 109.5 . . ?
C8 C7 C12 115.69(15) . . ?
C8 C7 C1 120.56(14) . . ?
C12 C7 C1 123.73(14) . . ?
F1 C8 C9 117.72(14) . . ?
F1 C8 C7 117.71(14) . . ?
C9 C8 C7 124.57(15) . . ?
C8 C9 C10 118.03(15) . . ?
C8 C9 H9 121.0 . . ?
C10 C9 H9 121.0 . . ?
C11 C10 C9 119.94(15) . . ?
C11 C10 H10 120.0 . . ?
C9 C10 H10 120.0 . . ?
C10 C11 C12 120.24(16) . . ?
C10 C11 H11 119.9 . . ?
C12 C11 H11 119.9 . . ?
C11 C12 C7 121.52(16) . . ?
C11 C12 H12 119.2 . . ?
C7 C12 H12 119.2 . . ?

loop_
_geom_bond_atom_site_label_1
_geom_bond_atom_site_label_2
_geom_bond_distance
_geom_bond_site_symmetry_2
_geom_bond_publ_flag
C1 C7 1.514(2) . ?
C1 C2 1.518(2) . ?
C1 H1A 0.9900 . ?
C1 H1B 0.9900 . ?
C2 C3 1.402(2) . ?
C2 C4 1.402(2) . ?
C3 C4 1.407(2) 3_667 ?
C3 C5 1.516(2) . ?
C4 C3 1.407(2) 3_667 ?
C4 C6 1.514(2) . ?
C5 H5A 0.9800 . ?
C5 H5B 0.9800 . ?
C5 H5C 0.9800 . ?
C6 H6A 0.9800 . ?
C6 H6B 0.9800 . ?
C6 H6C 0.9800 . ?
C7 C8 1.385(2) . ?
C7 C12 1.392(2) . ?
C8 F1 1.3663(18) . ?
C8 C9 1.370(2) . ?
C9 C10 1.383(2) . ?
C9 H9 0.9500 . ?
C10 C11 1.381(3) . ?
C10 H10 0.9500 . ?
C11 C12 1.384(2) . ?
C11 H11 0.9500 . ?
C12 H12 0.9500 . ?
